data_4102707
loop_
_publ_author_name
'Rajendra S. Ghadwal'
'Herbert W. Roesky'
'Markus Granitzka'
'Dietmar Stalke'

_publ_section_title
;
 A Facile Route to Functionalized N-Heterocyclic Carbenes (NHCs) with NHC
 Base-Stabilized Dichlorosilylene
;
_journal_name_full 'Journal of the American Chemical Society'
_journal_page_first 10018
_journal_page_last 10020
_journal_paper_doi 10.1021/ja104386g
_journal_volume 132
_journal_year 2010
_chemical_formula_moiety 'C37 H51 Cl2 N3 Si, C7 H8'
_chemical_formula_sum 'C44 H59 Cl2 N3 Si'
_chemical_formula_weight 728.93
_chemical_name_systematic
; 
 ? 
;
_space_group_IT_number 2
_symmetry_cell_setting triclinic
_symmetry_space_group_name_Hall '-P 1'
_symmetry_space_group_name_H-M 'P -1'
_atom_sites_solution_hydrogens geom
_atom_sites_solution_primary direct
_atom_sites_solution_secondary difmap
_audit_creation_method SHELXL-97
_cell_angle_alpha 106.6130(10)
_cell_angle_beta 100.313(2)
_cell_angle_gamma 90.680(2)
_cell_formula_units_Z 2
_cell_length_a 11.4299(9)
_cell_length_b 12.0820(10)
_cell_length_c 15.5000(13)
_cell_measurement_reflns_used 7764
_cell_measurement_temperature 100(2)
_cell_measurement_theta_max 26.221
_cell_measurement_theta_min 2.4445
_cell_volume 2013.5(3)
_computing_cell_refinement 'SAINT V7.68A'
_computing_data_collection 'APEX2 v2008.11'
_computing_data_reduction 'SAINT V7.68A'
_computing_molecular_graphics 'XP in SHELXTL Version 2008/3'
_computing_publication_material 'XP in SHELXTL Version 2008/3'
_computing_structure_refinement 'SHELXL in SHELXTL Version 2008/3'
_computing_structure_solution 'SHELXS in SHELXTL Version 2008/3'
_diffrn_ambient_temperature 100(2)
_diffrn_measured_fraction_theta_full 0.998
_diffrn_measured_fraction_theta_max 0.998
_diffrn_measurement_device_type 'Bruker Smart Apex II with D8-Goniometer'
_diffrn_measurement_method 'omega scans'
_diffrn_radiation_monochromator 'INCOATEC Helios mirror optics'
_diffrn_radiation_source 'Bruker TXS-Mo rotating anode'
_diffrn_radiation_type MoK\a
_diffrn_radiation_wavelength 0.71073
_diffrn_reflns_av_R_equivalents 0.0000
_diffrn_reflns_av_sigmaI/netI 0.0309
_diffrn_reflns_limit_h_max 13
_diffrn_reflns_limit_h_min -14
_diffrn_reflns_limit_k_max 14
_diffrn_reflns_limit_k_min -14
_diffrn_reflns_limit_l_max 19
_diffrn_reflns_limit_l_min 0
_diffrn_reflns_number 7914
_diffrn_reflns_theta_full 26.46
_diffrn_reflns_theta_max 26.02
_diffrn_reflns_theta_min 2.49
_exptl_absorpt_coefficient_mu 0.225
_exptl_absorpt_correction_T_max 0.9925
_exptl_absorpt_correction_T_min 0.9545
_exptl_absorpt_correction_type multi-scan
_exptl_absorpt_process_details SADABS-2008/2
_exptl_crystal_colour colorless
_exptl_crystal_density_diffrn 1.202
_exptl_crystal_density_method 'not measured'
_exptl_crystal_description block
_exptl_crystal_F_000 784
_exptl_crystal_size_max 0.11
_exptl_crystal_size_mid 0.05
_exptl_crystal_size_min 0.05
_refine_diff_density_max 0.302
_refine_diff_density_min -0.237
_refine_diff_density_rms 0.045
_refine_ls_extinction_method none
_refine_ls_goodness_of_fit_ref 1.018
_refine_ls_hydrogen_treatment mixed
_refine_ls_matrix_type full
_refine_ls_number_parameters 463
_refine_ls_number_reflns 8297
_refine_ls_number_restraints 1
_refine_ls_restrained_S_all 1.018
_refine_ls_R_factor_all 0.0538
_refine_ls_R_factor_gt 0.0378
_refine_ls_shift/su_max 0.001
_refine_ls_shift/su_mean 0.000
_refine_ls_structure_factor_coef Fsqd
_refine_ls_weighting_details 'calc w=1/[\s^2^(Fo^2^)+(0.0355P)^2^+1.0101P] where P=(Fo^2^+2Fc^2^)/3'
_refine_ls_weighting_scheme calc
_refine_ls_wR_factor_gt 0.0843
_refine_ls_wR_factor_ref 0.0918
_reflns_number_gt 6388
_reflns_number_total 7914
_reflns_threshold_expression >2sigma(I)
_cod_data_source_file ja104386g_si_002.cif
_cod_data_source_block p-1
_cod_database_code 4102707

loop_
_symmetry_equiv_pos_as_xyz
'x, y, z'
'-x, -y, -z'

loop_
_atom_site_label
_atom_site_type_symbol
_atom_site_fract_x
_atom_site_fract_y
_atom_site_fract_z
_atom_site_U_iso_or_equiv
_atom_site_adp_type
_atom_site_occupancy
_atom_site_symmetry_multiplicity
_atom_site_calc_flag
_atom_site_refinement_flags
C1 C 0.67934(14) 1.04806(13) 0.14231(11) 0.0165(3) Uani 1 1 d .
C2 C 0.81575(14) 0.93891(13) 0.20714(10) 0.0149(3) Uani 1 1 d .
C3 C 0.86943(14) 0.98694(13) 0.15391(11) 0.0164(3) Uani 1 1 d .
H3 H 0.9490 0.9779 0.1444 0.020 Uiso 1 1 calc R
C4 C 0.60809(14) 0.95137(13) 0.24346(11) 0.0160(3) Uani 1 1 d .
C5 C 0.53925(14) 0.84636(14) 0.20465(11) 0.0188(3) Uani 1 1 d .
C6 C 0.45051(15) 0.82380(16) 0.24989(12) 0.0252(4) Uani 1 1 d .
H6 H 0.4021 0.7534 0.2254 0.030 Uiso 1 1 calc R
C7 C 0.43235(16) 0.90299(17) 0.33006(12) 0.0275(4) Uani 1 1 d .
H7 H 0.3710 0.8867 0.3595 0.033 Uiso 1 1 calc R
C8 C 0.50261(15) 1.00543(16) 0.36762(12) 0.0241(4) Uani 1 1 d .
H8 H 0.4894 1.0583 0.4230 0.029 Uiso 1 1 calc R
C9 C 0.59276(14) 1.03226(14) 0.32526(11) 0.0192(3) Uani 1 1 d .
C10 C 0.55877(15) 0.76251(14) 0.11532(11) 0.0220(4) Uani 1 1 d .
H10 H 0.6445 0.7733 0.1117 0.026 Uiso 1 1 calc R
C11 C 0.5348(2) 0.63628(16) 0.11054(15) 0.0389(5) Uani 1 1 d .
H11A H 0.5801 0.6212 0.1655 0.058 Uiso 1 1 calc R
H11B H 0.5594 0.5859 0.0559 0.058 Uiso 1 1 calc R
H11C H 0.4495 0.6206 0.1071 0.058 Uiso 1 1 calc R
C12 C 0.48388(17) 0.79163(19) 0.03358(12) 0.0343(5) Uani 1 1 d .
H12A H 0.3991 0.7824 0.0354 0.052 Uiso 1 1 calc R
H12B H 0.5002 0.7393 -0.0235 0.052 Uiso 1 1 calc R
H12C H 0.5043 0.8718 0.0365 0.052 Uiso 1 1 calc R
C13 C 0.66915(16) 1.14542(14) 0.36598(12) 0.0230(4) Uani 1 1 d .
H13 H 0.7377 1.1395 0.3332 0.028 Uiso 1 1 calc R
C14 C 0.7205(2) 1.16811(19) 0.46745(14) 0.0441(5) Uani 1 1 d .
H14A H 0.6554 1.1769 0.5018 0.066 Uiso 1 1 calc R
H14B H 0.7729 1.2392 0.4894 0.066 Uiso 1 1 calc R
H14C H 0.7662 1.1029 0.4765 0.066 Uiso 1 1 calc R
C15 C 0.6003(2) 1.24589(18) 0.34988(17) 0.0476(6) Uani 1 1 d .
H15A H 0.5718 1.2319 0.2839 0.071 Uiso 1 1 calc R
H15B H 0.6523 1.3172 0.3743 0.071 Uiso 1 1 calc R
H15C H 0.5320 1.2537 0.3810 0.071 Uiso 1 1 calc R
C16 C 0.81009(13) 1.11205(13) 0.05241(11) 0.0159(3) Uani 1 1 d .
C17 C 0.84125(14) 1.23115(14) 0.08539(11) 0.0185(3) Uani 1 1 d .
C18 C 0.86471(15) 1.28640(15) 0.02210(12) 0.0242(4) Uani 1 1 d .
H18 H 0.8864 1.3671 0.0422 0.029 Uiso 1 1 calc R
C19 C 0.85695(16) 1.22592(15) -0.06932(13) 0.0260(4) Uani 1 1 d .
H19 H 0.8745 1.2650 -0.1112 0.031 Uiso 1 1 calc R
C20 C 0.82359(15) 1.10863(15) -0.10008(12) 0.0219(4) Uani 1 1 d .
H20 H 0.8173 1.0682 -0.1632 0.026 Uiso 1 1 calc R
C21 C 0.79902(14) 1.04892(14) -0.03982(11) 0.0175(3) Uani 1 1 d .
C22 C 0.84472(16) 1.29976(14) 0.18477(12) 0.0242(4) Uani 1 1 d .
H22 H 0.8504 1.2441 0.2221 0.029 Uiso 1 1 calc R
C23 C 0.72794(18) 1.35994(18) 0.19256(15) 0.0390(5) Uani 1 1 d .
H23A H 0.7190 1.4127 0.1545 0.058 Uiso 1 1 calc R
H23B H 0.7296 1.4039 0.2566 0.058 Uiso 1 1 calc R
H23C H 0.6606 1.3016 0.1715 0.058 Uiso 1 1 calc R
C24 C 0.95133(16) 1.38864(15) 0.22396(13) 0.0278(4) Uani 1 1 d .
H24A H 1.0249 1.3502 0.2142 0.042 Uiso 1 1 calc R
H24B H 0.9547 1.4235 0.2898 0.042 Uiso 1 1 calc R
H24C H 0.9427 1.4491 0.1930 0.042 Uiso 1 1 calc R
C25 C 0.75894(14) 0.92099(14) -0.07601(11) 0.0191(3) Uani 1 1 d .
H25 H 0.7429 0.8950 -0.0233 0.023 Uiso 1 1 calc R
C26 C 0.64364(17) 0.89915(17) -0.14746(14) 0.0349(5) Uani 1 1 d .
H26A H 0.5799 0.9396 -0.1193 0.052 Uiso 1 1 calc R
H26B H 0.6213 0.8159 -0.1704 0.052 Uiso 1 1 calc R
H26C H 0.6557 0.9279 -0.1985 0.052 Uiso 1 1 calc R
C27 C 0.85595(18) 0.84957(16) -0.11544(16) 0.0381(5) Uani 1 1 d .
H27A H 0.8745 0.8744 -0.1667 0.057 Uiso 1 1 calc R
H27B H 0.8282 0.7675 -0.1373 0.057 Uiso 1 1 calc R
H27C H 0.9277 0.8607 -0.0677 0.057 Uiso 1 1 calc R
C28 C 0.81611(15) 0.78442(14) 0.42752(11) 0.0207(4) Uani 1 1 d .
C29 C 0.7344(2) 0.67401(17) 0.39039(14) 0.0366(5) Uani 1 1 d .
H29A H 0.7607 0.6217 0.3365 0.044 Uiso 1 1 calc R
H29B H 0.6519 0.6932 0.3706 0.044 Uiso 1 1 calc R
C30 C 0.7376(2) 0.6128(2) 0.46548(16) 0.0467(6) Uani 1 1 d .
H30 H 0.6845 0.5400 0.4405 0.056 Uiso 1 1 calc R
C31 C 0.6943(2) 0.6919(2) 0.54630(19) 0.0619(8) Uani 1 1 d .
H31A H 0.6948 0.6525 0.5943 0.074 Uiso 1 1 calc R
H31B H 0.6114 0.7105 0.5268 0.074 Uiso 1 1 calc R
C32 C 0.7740(3) 0.8020(2) 0.58462(15) 0.0536(7) Uani 1 1 d .
H32 H 0.7451 0.8542 0.6382 0.064 Uiso 1 1 calc R
C33 C 0.7728(2) 0.86353(18) 0.51026(13) 0.0387(5) Uani 1 1 d .
H33A H 0.6909 0.8845 0.4908 0.046 Uiso 1 1 calc R
H33B H 0.8251 0.9357 0.5356 0.046 Uiso 1 1 calc R
C34 C 0.94296(17) 0.75541(17) 0.45852(14) 0.0328(4) Uani 1 1 d .
H34A H 0.9957 0.8273 0.4829 0.039 Uiso 1 1 calc R
H34B H 0.9724 0.7044 0.4056 0.039 Uiso 1 1 calc R
C35 C 0.9461(2) 0.69401(18) 0.53353(14) 0.0373(5) Uani 1 1 d .
H35 H 1.0295 0.6749 0.5537 0.045 Uiso 1 1 calc R
C36 C 0.8648(2) 0.58328(17) 0.49533(14) 0.0420(6) Uani 1 1 d .
H36A H 0.8927 0.5309 0.4423 0.050 Uiso 1 1 calc R
H36B H 0.8672 0.5429 0.5429 0.050 Uiso 1 1 calc R
C37 C 0.9017(2) 0.77452(19) 0.61496(14) 0.0505(6) Uani 1 1 d .
H37A H 0.9052 0.7369 0.6643 0.061 Uiso 1 1 calc R
H37B H 0.9534 0.8471 0.6396 0.061 Uiso 1 1 calc R
C38 C 0.2215(2) 0.4304(2) 0.06036(15) 0.0559(7) Uani 1 1 d .
H38A H 0.1343 0.4204 0.0490 0.084 Uiso 1 1 calc R
H38B H 0.2542 0.3554 0.0371 0.084 Uiso 1 1 calc R
H38C H 0.2454 0.4842 0.0289 0.084 Uiso 1 1 calc R
C39 C 0.26833(18) 0.47838(16) 0.16168(13) 0.0322(4) Uani 1 1 d .
C40 C 0.20596(17) 0.55577(17) 0.21799(14) 0.0332(4) Uani 1 1 d .
H40 H 0.1315 0.5781 0.1922 0.040 Uiso 1 1 calc R
C41 C 0.2494(2) 0.60076(17) 0.31004(15) 0.0391(5) Uani 1 1 d .
H41 H 0.2052 0.6540 0.3473 0.047 Uiso 1 1 calc R
C42 C 0.3573(2) 0.56899(19) 0.34890(15) 0.0447(6) Uani 1 1 d .
H42 H 0.3873 0.5997 0.4128 0.054 Uiso 1 1 calc R
C43 C 0.4208(2) 0.49247(19) 0.29406(16) 0.0435(5) Uani 1 1 d .
H43 H 0.4953 0.4705 0.3201 0.052 Uiso 1 1 calc R
C44 C 0.37663(19) 0.44758(17) 0.20134(16) 0.0381(5) Uani 1 1 d .
H44 H 0.4212 0.3947 0.1641 0.046 Uiso 1 1 calc R
N1 N 0.78746(11) 1.05129(11) 0.11608(9) 0.0145(3) Uani 1 1 d .
N2 N 0.69942(11) 0.97788(11) 0.19788(9) 0.0144(3) Uani 1 1 d .
N3 N 0.81113(13) 0.84806(12) 0.35882(9) 0.0196(3) Uani 1 1 d D
H3A H 0.7472(14) 0.8850(15) 0.3547(12) 0.024 Uiso 1 1 d D
Si1 Si 0.87964(4) 0.83929(4) 0.27059(3) 0.01566(10) Uani 1 1 d .
Cl1 Cl 1.06029(4) 0.87981(4) 0.30808(3) 0.02584(11) Uani 1 1 d .
Cl2 Cl 0.87154(4) 0.67403(3) 0.18284(3) 0.02559(11) Uani 1 1 d .

loop_
_atom_site_aniso_label
_atom_site_aniso_U_11
_atom_site_aniso_U_22
_atom_site_aniso_U_33
_atom_site_aniso_U_23
_atom_site_aniso_U_13
_atom_site_aniso_U_12
C1 0.0195(8) 0.0148(8) 0.0162(8) 0.0052(6) 0.0048(6) 0.0010(6)
C2 0.0155(8) 0.0138(7) 0.0148(8) 0.0033(6) 0.0028(6) 0.0021(6)
C3 0.0151(8) 0.0164(8) 0.0180(8) 0.0053(6) 0.0033(6) 0.0032(6)
C4 0.0148(8) 0.0192(8) 0.0174(8) 0.0097(6) 0.0047(6) 0.0045(6)
C5 0.0159(8) 0.0229(8) 0.0201(8) 0.0108(7) 0.0024(7) 0.0022(7)
C6 0.0209(9) 0.0287(9) 0.0287(10) 0.0136(8) 0.0037(7) -0.0032(7)
C7 0.0223(9) 0.0400(11) 0.0286(10) 0.0190(8) 0.0116(8) 0.0022(8)
C8 0.0242(9) 0.0315(10) 0.0209(9) 0.0106(7) 0.0102(7) 0.0073(8)
C9 0.0184(8) 0.0218(8) 0.0200(8) 0.0095(7) 0.0051(7) 0.0052(7)
C10 0.0190(8) 0.0215(9) 0.0236(9) 0.0036(7) 0.0040(7) -0.0019(7)
C11 0.0447(13) 0.0241(10) 0.0435(12) 0.0012(9) 0.0122(10) -0.0078(9)
C12 0.0279(10) 0.0496(12) 0.0217(9) 0.0048(9) 0.0036(8) 0.0087(9)
C13 0.0260(9) 0.0207(9) 0.0225(9) 0.0029(7) 0.0105(7) 0.0027(7)
C14 0.0551(14) 0.0343(11) 0.0357(12) 0.0115(9) -0.0112(10) -0.0084(10)
C15 0.0505(14) 0.0271(11) 0.0592(15) 0.0151(10) -0.0087(11) 0.0011(10)
C16 0.0130(8) 0.0193(8) 0.0196(8) 0.0109(7) 0.0052(6) 0.0029(6)
C17 0.0157(8) 0.0180(8) 0.0240(9) 0.0091(7) 0.0046(7) 0.0024(6)
C18 0.0227(9) 0.0195(9) 0.0346(10) 0.0133(8) 0.0079(8) 0.0020(7)
C19 0.0262(9) 0.0298(10) 0.0330(10) 0.0224(8) 0.0119(8) 0.0051(8)
C20 0.0221(9) 0.0285(9) 0.0203(9) 0.0124(7) 0.0086(7) 0.0061(7)
C21 0.0139(8) 0.0197(8) 0.0211(8) 0.0080(7) 0.0054(6) 0.0043(6)
C22 0.0290(10) 0.0175(8) 0.0257(9) 0.0050(7) 0.0068(8) -0.0001(7)
C23 0.0297(11) 0.0357(11) 0.0416(12) -0.0076(9) 0.0125(9) 0.0006(9)
C24 0.0300(10) 0.0193(9) 0.0323(10) 0.0073(8) 0.0016(8) 0.0011(7)
C25 0.0196(8) 0.0193(8) 0.0190(8) 0.0058(7) 0.0050(7) 0.0022(7)
C26 0.0275(10) 0.0319(11) 0.0419(12) 0.0128(9) -0.0051(9) -0.0013(8)
C27 0.0293(11) 0.0230(10) 0.0605(14) 0.0037(9) 0.0188(10) 0.0041(8)
C28 0.0284(9) 0.0199(8) 0.0171(8) 0.0089(7) 0.0068(7) 0.0059(7)
C29 0.0460(12) 0.0333(11) 0.0337(11) 0.0195(9) 0.0007(9) -0.0073(9)
C30 0.0573(15) 0.0431(13) 0.0493(14) 0.0303(11) 0.0081(11) -0.0090(11)
C31 0.0670(17) 0.084(2) 0.0715(18) 0.0641(16) 0.0393(15) 0.0299(15)
C32 0.096(2) 0.0522(14) 0.0284(11) 0.0223(11) 0.0341(12) 0.0441(14)
C33 0.0641(15) 0.0363(11) 0.0235(10) 0.0152(9) 0.0168(10) 0.0247(10)
C34 0.0343(11) 0.0361(11) 0.0362(11) 0.0229(9) 0.0072(9) 0.0109(9)
C35 0.0453(12) 0.0395(12) 0.0360(11) 0.0246(9) 0.0080(9) 0.0166(10)
C36 0.0795(17) 0.0262(10) 0.0309(11) 0.0176(9) 0.0214(11) 0.0188(11)
C37 0.093(2) 0.0361(12) 0.0217(10) 0.0134(9) 0.0006(11) 0.0162(12)
C38 0.0732(18) 0.0546(15) 0.0362(13) 0.0113(11) 0.0055(12) -0.0154(13)
C39 0.0380(11) 0.0280(10) 0.0337(11) 0.0133(8) 0.0081(9) -0.0089(8)
C40 0.0272(10) 0.0308(10) 0.0477(12) 0.0205(9) 0.0082(9) 0.0005(8)
C41 0.0497(13) 0.0291(11) 0.0423(12) 0.0101(9) 0.0195(10) 0.0054(9)
C42 0.0621(15) 0.0349(12) 0.0332(11) 0.0108(9) -0.0022(11) -0.0078(11)
C43 0.0368(12) 0.0381(12) 0.0592(15) 0.0270(11) -0.0028(11) 0.0036(10)
C44 0.0415(12) 0.0247(10) 0.0530(14) 0.0125(9) 0.0196(10) 0.0058(9)
N1 0.0156(7) 0.0135(6) 0.0160(7) 0.0060(5) 0.0045(5) 0.0019(5)
N2 0.0152(7) 0.0142(6) 0.0149(6) 0.0054(5) 0.0041(5) 0.0023(5)
N3 0.0231(8) 0.0209(7) 0.0192(7) 0.0113(6) 0.0058(6) 0.0078(6)
Si1 0.0176(2) 0.0149(2) 0.0160(2) 0.00665(17) 0.00354(17) 0.00287(17)
Cl1 0.0179(2) 0.0308(2) 0.0318(2) 0.01614(19) 0.00120(17) 0.00146(17)
Cl2 0.0354(2) 0.0161(2) 0.0243(2) 0.00450(16) 0.00521(18) 0.00641(17)

loop_
_atom_type_symbol
_atom_type_description
_atom_type_scat_dispersion_real
_atom_type_scat_dispersion_imag
_atom_type_scat_source
C C 0.0033 0.0016 'International Tables Vol C Tables 4.2.6.8 and 6.1.1.4'
H H 0.0000 0.0000 'International Tables Vol C Tables 4.2.6.8 and 6.1.1.4'
N N 0.0061 0.0033 'International Tables Vol C Tables 4.2.6.8 and 6.1.1.4'
Si Si 0.0817 0.0704 'International Tables Vol C Tables 4.2.6.8 and 6.1.1.4'
Cl Cl 0.1484 0.1585 'International Tables Vol C Tables 4.2.6.8 and 6.1.1.4'

loop_
_geom_angle_atom_site_label_1
_geom_angle_atom_site_label_2
_geom_angle_atom_site_label_3
_geom_angle
N2 C1 N1 101.37(13)
C3 C2 N2 104.02(13)
C3 C2 Si1 127.06(12)
N2 C2 Si1 128.83(11)
C2 C3 N1 107.64(13)
C2 C3 H3 126.2
N1 C3 H3 126.2
C5 C4 C9 123.02(14)
C5 C4 N2 118.80(14)
C9 C4 N2 118.18(14)
C6 C5 C4 117.42(15)
C6 C5 C10 121.75(15)
C4 C5 C10 120.80(14)
C7 C6 C5 120.71(16)
C7 C6 H6 119.6
C5 C6 H6 119.6
C8 C7 C6 120.73(16)
C8 C7 H7 119.6
C6 C7 H7 119.6
C7 C8 C9 120.92(16)
C7 C8 H8 119.5
C9 C8 H8 119.5
C8 C9 C4 117.19(15)
C8 C9 C13 120.94(15)
C4 C9 C13 121.86(14)
C5 C10 C11 112.79(15)
C5 C10 C12 110.33(14)
C11 C10 C12 111.15(16)
C5 C10 H10 107.4
C11 C10 H10 107.4
C12 C10 H10 107.4
C10 C11 H11A 109.5
C10 C11 H11B 109.5
H11A C11 H11B 109.5
C10 C11 H11C 109.5
H11A C11 H11C 109.5
H11B C11 H11C 109.5
C10 C12 H12A 109.5
C10 C12 H12B 109.5
H12A C12 H12B 109.5
C10 C12 H12C 109.5
H12A C12 H12C 109.5
H12B C12 H12C 109.5
C15 C13 C9 110.95(15)
C15 C13 C14 110.54(16)
C9 C13 C14 112.67(15)
C15 C13 H13 107.5
C9 C13 H13 107.5
C14 C13 H13 107.5
C13 C14 H14A 109.5
C13 C14 H14B 109.5
H14A C14 H14B 109.5
C13 C14 H14C 109.5
H14A C14 H14C 109.5
H14B C14 H14C 109.5
C13 C15 H15A 109.5
C13 C15 H15B 109.5
H15A C15 H15B 109.5
C13 C15 H15C 109.5
H15A C15 H15C 109.5
H15B C15 H15C 109.5
C21 C16 C17 123.01(14)
C21 C16 N1 118.14(14)
C17 C16 N1 118.85(14)
C18 C17 C16 117.17(15)
C18 C17 C22 120.60(15)
C16 C17 C22 122.18(14)
C19 C18 C17 121.23(16)
C19 C18 H18 119.4
C17 C18 H18 119.4
C18 C19 C20 120.18(15)
C18 C19 H19 119.9
C20 C19 H19 119.9
C19 C20 C21 121.04(16)
C19 C20 H20 119.5
C21 C20 H20 119.5
C20 C21 C16 117.35(15)
C20 C21 C25 119.88(15)
C16 C21 C25 122.75(14)
C17 C22 C24 112.91(14)
C17 C22 C23 109.20(15)
C24 C22 C23 110.20(15)
C17 C22 H22 108.1
C24 C22 H22 108.1
C23 C22 H22 108.1
C22 C23 H23A 109.5
C22 C23 H23B 109.5
H23A C23 H23B 109.5
C22 C23 H23C 109.5
H23A C23 H23C 109.5
H23B C23 H23C 109.5
C22 C24 H24A 109.5
C22 C24 H24B 109.5
H24A C24 H24B 109.5
C22 C24 H24C 109.5
H24A C24 H24C 109.5
H24B C24 H24C 109.5
C21 C25 C27 111.24(14)
C21 C25 C26 111.53(14)
C27 C25 C26 110.42(15)
C21 C25 H25 107.8
C27 C25 H25 107.8
C26 C25 H25 107.8
C25 C26 H26A 109.5
C25 C26 H26B 109.5
H26A C26 H26B 109.5
C25 C26 H26C 109.5
H26A C26 H26C 109.5
H26B C26 H26C 109.5
C25 C27 H27A 109.5
C25 C27 H27B 109.5
H27A C27 H27B 109.5
C25 C27 H27C 109.5
H27A C27 H27C 109.5
H27B C27 H27C 109.5
N3 C28 C34 111.10(14)
N3 C28 C29 111.27(14)
C34 C28 C29 109.89(15)
N3 C28 C33 107.26(13)
C34 C28 C33 108.75(15)
C29 C28 C33 108.46(16)
C28 C29 C30 109.78(16)
C28 C29 H29A 109.7
C30 C29 H29A 109.7
C28 C29 H29B 109.7
C30 C29 H29B 109.7
H29A C29 H29B 108.2
C31 C30 C36 109.9(2)
C31 C30 C29 109.33(19)
C36 C30 C29 109.34(18)
C31 C30 H30 109.4
C36 C30 H30 109.4
C29 C30 H30 109.4
C30 C31 C32 109.78(19)
C30 C31 H31A 109.7
C32 C31 H31A 109.7
C30 C31 H31B 109.7
C32 C31 H31B 109.7
H31A C31 H31B 108.2
C31 C32 C37 110.21(19)
C31 C32 C33 109.8(2)
C37 C32 C33 108.2(2)
C31 C32 H32 109.6
C37 C32 H32 109.6
C33 C32 H32 109.6
C28 C33 C32 110.20(15)
C28 C33 H33A 109.6
C32 C33 H33A 109.6
C28 C33 H33B 109.6
C32 C33 H33B 109.6
H33A C33 H33B 108.1
C28 C34 C35 109.85(16)
C28 C34 H34A 109.7
C35 C34 H34A 109.7
C28 C34 H34B 109.7
C35 C34 H34B 109.7
H34A C34 H34B 108.2
C36 C35 C37 109.29(19)
C36 C35 C34 109.34(17)
C37 C35 C34 108.91(16)
C36 C35 H35 109.8
C37 C35 H35 109.8
C34 C35 H35 109.8
C30 C36 C35 109.67(16)
C30 C36 H36A 109.7
C35 C36 H36A 109.7
C30 C36 H36B 109.7
C35 C36 H36B 109.7
H36A C36 H36B 108.2
C32 C37 C35 109.78(17)
C32 C37 H37A 109.7
C35 C37 H37A 109.7
C32 C37 H37B 109.7
C35 C37 H37B 109.7
H37A C37 H37B 108.2
C39 C38 H38A 109.5
C39 C38 H38B 109.5
H38A C38 H38B 109.5
C39 C38 H38C 109.5
H38A C38 H38C 109.5
H38B C38 H38C 109.5
C40 C39 C44 117.91(19)
C40 C39 C38 121.3(2)
C44 C39 C38 120.8(2)
C41 C40 C39 121.36(19)
C41 C40 H40 119.3
C39 C40 H40 119.3
C40 C41 C42 120.2(2)
C40 C41 H41 119.9
C42 C41 H41 119.9
C43 C42 C41 119.3(2)
C43 C42 H42 120.3
C41 C42 H42 120.3
C42 C43 C44 120.2(2)
C42 C43 H43 119.9
C44 C43 H43 119.9
C43 C44 C39 121.01(19)
C43 C44 H44 119.5
C39 C44 H44 119.5
C1 N1 C3 113.05(13)
C1 N1 C16 122.80(13)
C3 N1 C16 124.11(13)
C1 N2 C2 113.93(13)
C1 N2 C4 120.98(13)
C2 N2 C4 125.07(12)
C28 N3 Si1 134.42(11)
C28 N3 H3A 111.7(12)
Si1 N3 H3A 111.7(12)
N3 Si1 C2 109.61(7)
N3 Si1 Cl1 114.06(6)
C2 Si1 Cl1 107.50(5)
N3 Si1 Cl2 113.32(5)
C2 Si1 Cl2 110.07(5)
Cl1 Si1 Cl2 101.93(3)

loop_
_geom_bond_atom_site_label_1
_geom_bond_atom_site_label_2
_geom_bond_distance
C1 N2 1.366(2)
C1 N1 1.372(2)
C2 C3 1.357(2)
C2 N2 1.4126(19)
C2 Si1 1.8412(16)
C3 N1 1.381(2)
C3 H3 0.9500
C4 C5 1.400(2)
C4 C9 1.403(2)
C4 N2 1.4411(19)
C5 C6 1.397(2)
C5 C10 1.519(2)
C6 C7 1.386(3)
C6 H6 0.9500
C7 C8 1.383(3)
C7 H7 0.9500
C8 C9 1.398(2)
C8 H8 0.9500
C9 C13 1.520(2)
C10 C11 1.525(2)
C10 C12 1.528(2)
C10 H10 1.0000
C11 H11A 0.9800
C11 H11B 0.9800
C11 H11C 0.9800
C12 H12A 0.9800
C12 H12B 0.9800
C12 H12C 0.9800
C13 C15 1.510(3)
C13 C14 1.521(3)
C13 H13 1.0000
C14 H14A 0.9800
C14 H14B 0.9800
C14 H14C 0.9800
C15 H15A 0.9800
C15 H15B 0.9800
C15 H15C 0.9800
C16 C21 1.397(2)
C16 C17 1.400(2)
C16 N1 1.4425(19)
C17 C18 1.394(2)
C17 C22 1.520(2)
C18 C19 1.382(3)
C18 H18 0.9500
C19 C20 1.384(2)
C19 H19 0.9500
C20 C21 1.395(2)
C20 H20 0.9500
C21 C25 1.520(2)
C22 C24 1.529(2)
C22 C23 1.535(3)
C22 H22 1.0000
C23 H23A 0.9800
C23 H23B 0.9800
C23 H23C 0.9800
C24 H24A 0.9800
C24 H24B 0.9800
C24 H24C 0.9800
C25 C27 1.520(2)
C25 C26 1.528(2)
C25 H25 1.0000
C26 H26A 0.9800
C26 H26B 0.9800
C26 H26C 0.9800
C27 H27A 0.9800
C27 H27B 0.9800
C27 H27C 0.9800
C28 N3 1.475(2)
C28 C34 1.521(2)
C28 C29 1.524(3)
C28 C33 1.530(2)
C29 C30 1.543(3)
C29 H29A 0.9900
C29 H29B 0.9900
C30 C31 1.509(3)
C30 C36 1.523(3)
C30 H30 1.0000
C31 C32 1.510(4)
C31 H31A 0.9900
C31 H31B 0.9900
C32 C37 1.521(3)
C32 C33 1.538(3)
C32 H32 1.0000
C33 H33A 0.9900
C33 H33B 0.9900
C34 C35 1.543(3)
C34 H34A 0.9900
C34 H34B 0.9900
C35 C36 1.525(3)
C35 C37 1.529(3)
C35 H35 1.0000
C36 H36A 0.9900
C36 H36B 0.9900
C37 H37A 0.9900
C37 H37B 0.9900
C38 C39 1.503(3)
C38 H38A 0.9800
C38 H38B 0.9800
C38 H38C 0.9800
C39 C40 1.384(3)
C39 C44 1.385(3)
C40 C41 1.369(3)
C40 H40 0.9500
C41 C42 1.381(3)
C41 H41 0.9500
C42 C43 1.376(3)
C42 H42 0.9500
C43 C44 1.379(3)
C43 H43 0.9500
C44 H44 0.9500
N3 Si1 1.6725(14)
N3 H3A 0.863(14)
Si1 Cl1 2.0553(6)
Si1 Cl2 2.0597(6)

loop_
_geom_torsion_atom_site_label_1
_geom_torsion_atom_site_label_2
_geom_torsion_atom_site_label_3
_geom_torsion_atom_site_label_4
_geom_torsion
N2 C2 C3 N1 0.30(16)
Si1 C2 C3 N1 177.13(11)
C9 C4 C5 C6 1.0(2)
N2 C4 C5 C6 -179.26(14)
C9 C4 C5 C10 179.31(15)
N2 C4 C5 C10 -1.0(2)
C4 C5 C6 C7 -0.1(2)
C10 C5 C6 C7 -178.31(16)
C5 C6 C7 C8 -0.8(3)
C6 C7 C8 C9 0.7(3)
C7 C8 C9 C4 0.2(2)
C7 C8 C9 C13 179.35(16)
C5 C4 C9 C8 -1.1(2)
N2 C4 C9 C8 179.17(14)
C5 C4 C9 C13 179.78(15)
N2 C4 C9 C13 0.1(2)
C6 C5 C10 C11 -34.4(2)
C4 C5 C10 C11 147.38(16)
C6 C5 C10 C12 90.55(19)
C4 C5 C10 C12 -87.66(19)
C8 C9 C13 C15 -74.6(2)
C4 C9 C13 C15 104.48(19)
C8 C9 C13 C14 50.0(2)
C4 C9 C13 C14 -130.97(18)
C21 C16 C17 C18 -1.6(2)
N1 C16 C17 C18 178.77(14)
C21 C16 C17 C22 175.80(15)
N1 C16 C17 C22 -3.8(2)
C16 C17 C18 C19 0.3(2)
C22 C17 C18 C19 -177.23(16)
C17 C18 C19 C20 1.0(3)
C18 C19 C20 C21 -1.0(3)
C19 C20 C21 C16 -0.3(2)
C19 C20 C21 C25 178.13(15)
C17 C16 C21 C20 1.7(2)
N1 C16 C21 C20 -178.73(14)
C17 C16 C21 C25 -176.73(15)
N1 C16 C21 C25 2.8(2)
C18 C17 C22 C24 -43.4(2)
C16 C17 C22 C24 139.19(16)
C18 C17 C22 C23 79.5(2)
C16 C17 C22 C23 -97.84(19)
C20 C21 C25 C27 64.1(2)
C16 C21 C25 C27 -117.48(18)
C20 C21 C25 C26 -59.6(2)
C16 C21 C25 C26 118.76(17)
N3 C28 C29 C30 -177.43(16)
C34 C28 C29 C30 59.1(2)
C33 C28 C29 C30 -59.7(2)
C28 C29 C30 C31 60.8(2)
C28 C29 C30 C36 -59.5(2)
C36 C30 C31 C32 59.7(2)
C29 C30 C31 C32 -60.3(2)
C30 C31 C32 C37 -59.4(2)
C30 C31 C32 C33 59.7(2)
N3 C28 C33 C32 179.28(18)
C34 C28 C33 C32 -60.5(2)
C29 C28 C33 C32 59.0(2)
C31 C32 C33 C28 -59.3(2)
C37 C32 C33 C28 61.0(2)
N3 C28 C34 C35 177.37(15)
C29 C28 C34 C35 -59.0(2)
C33 C28 C34 C35 59.5(2)
C28 C34 C35 C36 59.4(2)
C28 C34 C35 C37 -59.9(2)
C31 C30 C36 C35 -59.8(2)
C29 C30 C36 C35 60.2(2)
C37 C35 C36 C30 59.0(2)
C34 C35 C36 C30 -60.1(2)
C31 C32 C37 C35 59.0(2)
C33 C32 C37 C35 -61.1(2)
C36 C35 C37 C32 -58.6(2)
C34 C35 C37 C32 60.8(2)
C44 C39 C40 C41 0.0(3)
C38 C39 C40 C41 -179.03(19)
C39 C40 C41 C42 -0.3(3)
C40 C41 C42 C43 0.5(3)
C41 C42 C43 C44 -0.4(3)
C42 C43 C44 C39 0.1(3)
C40 C39 C44 C43 0.1(3)
C38 C39 C44 C43 179.14(19)
N2 C1 N1 C3 -0.26(17)
N2 C1 N1 C16 177.28(13)
C2 C3 N1 C1 -0.03(18)
C2 C3 N1 C16 -177.53(14)
C21 C16 N1 C1 -96.11(18)
C17 C16 N1 C1 83.49(19)
C21 C16 N1 C3 81.15(19)
C17 C16 N1 C3 -99.25(18)
N1 C1 N2 C2 0.46(17)
N1 C1 N2 C4 178.79(13)
C3 C2 N2 C1 -0.49(17)
Si1 C2 N2 C1 -177.25(12)
C3 C2 N2 C4 -178.74(14)
Si1 C2 N2 C4 4.5(2)
C5 C4 N2 C1 98.44(17)
C9 C4 N2 C1 -81.84(18)
C5 C4 N2 C2 -83.43(19)
C9 C4 N2 C2 96.29(18)
C34 C28 N3 Si1 38.5(2)
C29 C28 N3 Si1 -84.3(2)
C33 C28 N3 Si1 157.23(15)
C28 N3 Si1 C2 174.01(15)
C28 N3 Si1 Cl1 -65.42(17)
C28 N3 Si1 Cl2 50.62(17)
C3 C2 Si1 N3 155.46(14)
N2 C2 Si1 N3 -28.49(16)
C3 C2 Si1 Cl1 30.98(15)
N2 C2 Si1 Cl1 -152.97(12)
C3 C2 Si1 Cl2 -79.26(15)
N2 C2 Si1 Cl2 96.79(13)
